data_4036996
loop_
_publ_author_name
'Wang, Wei-Min'
'Liu, Li-Juan'
'Yao, Lan'
'Meng, Fan-Jie'
'Sun, Yong-Ming'
'Zhao, Chang-Qiu'
'Xu, Qing'
'Han, Li-Biao'

_publ_section_title
;
 Stereospecific Preparations of P-Stereogenic Phosphonothioates and
 Phosphonoselenoates.
;
_journal_issue 15
_journal_name_full 'The Journal of organic chemistry'
_journal_page_first 6843
_journal_page_last 6847
_journal_paper_doi 10.1021/acs.joc.6b01192
_journal_volume 81
_journal_year 2016
_chemical_absolute_configuration r
_chemical_formula_sum 'C17 H27 O2 P S'
_chemical_formula_weight 326.42
_space_group_IT_number 4
_space_group_name_Hall 'P 2yb'
_space_group_name_H-M_alt 'P 1 21 1'
_symmetry_cell_setting monoclinic
_symmetry_space_group_name_H-M 'P 1 21 1'
_atom_sites_solution_hydrogens geom
_atom_sites_solution_primary direct
_atom_sites_solution_secondary difmap
_audit_creation_method SHELXL-97
_cell_angle_alpha 90.00
_cell_angle_beta 102.457(6)
_cell_angle_gamma 90.00
_cell_formula_units_Z 2
_cell_length_a 8.517(5)
_cell_length_b 6.258(3)
_cell_length_c 18.063(9)
_cell_measurement_reflns_used 1594
_cell_measurement_temperature 298(2)
_cell_measurement_theta_max 21.984
_cell_measurement_theta_min 2.982
_cell_volume 940.1(9)
_computing_structure_refinement 'SHELXL-97 (Sheldrick, 1997)'
_computing_structure_solution 'SHELXS-97 (Sheldrick, 1990)'
_diffrn_ambient_temperature 298(2)
_diffrn_measured_fraction_theta_full 0.995
_diffrn_measured_fraction_theta_max 0.995
_diffrn_measurement_device_type 'CCD area detector'
_diffrn_measurement_method 'phi and omega scans'
_diffrn_radiation_monochromator graphite
_diffrn_radiation_source 'fine-focus sealed tube'
_diffrn_radiation_type MoK\a
_diffrn_radiation_wavelength 0.71073
_diffrn_reflns_av_R_equivalents 0.0248
_diffrn_reflns_av_sigmaI/netI 0.0550
_diffrn_reflns_limit_h_max 7
_diffrn_reflns_limit_h_min -10
_diffrn_reflns_limit_k_max 7
_diffrn_reflns_limit_k_min -7
_diffrn_reflns_limit_l_max 21
_diffrn_reflns_limit_l_min -21
_diffrn_reflns_number 4760
_diffrn_reflns_theta_full 25.02
_diffrn_reflns_theta_max 25.02
_diffrn_reflns_theta_min 2.31
_exptl_absorpt_coefficient_mu 0.259
_exptl_absorpt_correction_T_max 0.9286
_exptl_absorpt_correction_T_min 0.9033
_exptl_absorpt_correction_type multi-scan
_exptl_absorpt_process_details sadabs
_exptl_crystal_colour colorless
_exptl_crystal_density_diffrn 1.153
_exptl_crystal_density_method 'not measured'
_exptl_crystal_description block
_exptl_crystal_F_000 352
_exptl_crystal_size_max 0.40
_exptl_crystal_size_mid 0.30
_exptl_crystal_size_min 0.29
_refine_diff_density_max 0.314
_refine_diff_density_min -0.220
_refine_diff_density_rms 0.046
_refine_ls_abs_structure_details 'Flack H D (1983), Acta Cryst. A39, 876-881'
_refine_ls_abs_structure_Flack -0.11(14)
_refine_ls_extinction_method none
_refine_ls_goodness_of_fit_ref 1.068
_refine_ls_hydrogen_treatment constr
_refine_ls_matrix_type full
_refine_ls_number_parameters 194
_refine_ls_number_reflns 3157
_refine_ls_number_restraints 457
_refine_ls_restrained_S_all 1.064
_refine_ls_R_factor_all 0.0774
_refine_ls_R_factor_gt 0.0536
_refine_ls_shift/su_max 0.000
_refine_ls_shift/su_mean 0.000
_refine_ls_structure_factor_coef Fsqd
_refine_ls_weighting_details 'calc w=1/[\s^2^(Fo^2^)+(0.0443P)^2^+0.4292P] where P=(Fo^2^+2Fc^2^)/3'
_refine_ls_weighting_scheme calc
_refine_ls_wR_factor_gt 0.1095
_refine_ls_wR_factor_ref 0.1229
_reflns_number_gt 2329
_reflns_number_total 3157
_reflns_threshold_expression >2sigma(I)
_cod_data_source_file jo6b01192_si_002.cif
_cod_data_source_block 090705f
_cod_depositor_comments
;
The following automatic conversions were performed:

data item '_symmetry_cell_setting' value 'Monoclinic' was changed to
'monoclinic' in accordance with the
/home/saulius/struct/COD-crude-data/automatic-downloads/DataCite-retrospective/ACS/depositions/lib/dictionaries/cif_core.dic
dictionary named 'cif_core.dic' version 2.4.2 last updated on
2011-04-26.

Automatic conversion script
Id: cif_fix_values 6909 2019-04-08 15:41:33Z antanas 
;
_cod_original_cell_volume 940.0(9)
_cod_original_sg_symbol_H-M 'P2(1)   '
_cod_database_code 4036996

loop_
_symmetry_equiv_pos_as_xyz
'x, y, z'
'-x, y+1/2, -z'

loop_
_atom_site_label
_atom_site_type_symbol
_atom_site_fract_x
_atom_site_fract_y
_atom_site_fract_z
_atom_site_U_iso_or_equiv
_atom_site_adp_type
_atom_site_occupancy
_atom_site_symmetry_multiplicity
_atom_site_calc_flag
_atom_site_refinement_flags
P1 P 0.04783(12) 0.65489(17) 0.33380(5) 0.0426(3) Uani 1 1 d U
S1 S -0.03321(15) 0.96420(19) 0.33705(6) 0.0600(3) Uani 1 1 d U
O1 O 0.0092(3) 0.6346(5) 0.24488(14) 0.0487(7) Uani 1 1 d U
O2 O -0.0253(3) 0.4973(5) 0.37528(14) 0.0517(7) Uani 1 1 d U
C1 C -0.1665(5) 0.4686(9) 0.1372(2) 0.0598(11) Uani 1 1 d U
H1 H -0.1234 0.5652 0.1037 0.072 Uiso 1 1 calc R
C2 C -0.0335(5) 0.4296(7) 0.2063(2) 0.0470(10) Uani 1 1 d U
H2 H -0.0734 0.3328 0.2407 0.056 Uiso 1 1 calc R
C3 C 0.1135(6) 0.3308(8) 0.1856(2) 0.0577(12) Uani 1 1 d U
H3A H 0.1592 0.4316 0.1553 0.069 Uiso 1 1 calc R
H3B H 0.1936 0.3029 0.2315 0.069 Uiso 1 1 calc R
C4 C 0.0749(5) 0.1253(9) 0.1419(2) 0.0634(12) Uani 1 1 d U
H4 H 0.0361 0.0229 0.1749 0.076 Uiso 1 1 calc R
C5 C -0.0592(5) 0.1611(10) 0.0729(2) 0.0705(13) Uani 1 1 d U
H5A H -0.0218 0.2558 0.0378 0.085 Uiso 1 1 calc R
H5B H -0.0884 0.0259 0.0474 0.085 Uiso 1 1 calc R
C6 C -0.2053(6) 0.2578(8) 0.0950(3) 0.0746(15) Uani 1 1 d U
H6A H -0.2473 0.1579 0.1269 0.090 Uiso 1 1 calc R
H6B H -0.2880 0.2817 0.0496 0.090 Uiso 1 1 calc R
C7 C -0.3125(7) 0.5796(11) 0.1569(3) 0.0915(19) Uani 1 1 d U
H7 H -0.2731 0.7058 0.1874 0.110 Uiso 1 1 calc R
C8 C -0.4275(8) 0.6586(16) 0.0842(4) 0.150(3) Uani 1 1 d U
H8A H -0.4820 0.5387 0.0571 0.225 Uiso 1 1 calc R
H8B H -0.3671 0.7319 0.0529 0.225 Uiso 1 1 calc R
H8C H -0.5050 0.7546 0.0975 0.225 Uiso 1 1 calc R
C9 C -0.3972(8) 0.4363(16) 0.2048(4) 0.136(3) Uani 1 1 d U
H9A H -0.4444 0.3163 0.1751 0.204 Uiso 1 1 calc R
H9B H -0.4798 0.5164 0.2211 0.204 Uiso 1 1 calc R
H9C H -0.3204 0.3865 0.2484 0.204 Uiso 1 1 calc R
C10 C 0.2254(7) 0.0287(11) 0.1206(3) 0.102(2) Uani 1 1 d U
H10A H 0.2569 0.1156 0.0825 0.152 Uiso 1 1 calc R
H10B H 0.2017 -0.1133 0.1013 0.152 Uiso 1 1 calc R
H10C H 0.3115 0.0235 0.1648 0.152 Uiso 1 1 calc R
C11 C 0.2622(5) 0.6568(9) 0.3634(2) 0.0505(9) Uani 1 1 d U
C12 C 0.3367(6) 0.4889(10) 0.4062(3) 0.0718(13) Uani 1 1 d U
H12 H 0.2750 0.3835 0.4225 0.086 Uiso 1 1 calc R
C13 C 0.5041(7) 0.4756(14) 0.4253(3) 0.0953(17) Uani 1 1 d U
H13 H 0.5537 0.3613 0.4540 0.114 Uiso 1 1 calc R
C14 C 0.5942(6) 0.6293(14) 0.4019(3) 0.0910(17) Uani 1 1 d U
H14 H 0.7057 0.6193 0.4137 0.109 Uiso 1 1 calc R
C15 C 0.5217(7) 0.7972(13) 0.3614(3) 0.0935(18) Uani 1 1 d U
H15 H 0.5844 0.9038 0.3464 0.112 Uiso 1 1 calc R
C16 C 0.3558(6) 0.8135(10) 0.3418(3) 0.0740(14) Uani 1 1 d U
H16 H 0.3079 0.9304 0.3140 0.089 Uiso 1 1 calc R
C17 C 0.0081(7) 1.0058(9) 0.4371(2) 0.0839(17) Uani 1 1 d U
H17A H -0.0653 0.9230 0.4590 0.126 Uiso 1 1 calc R
H17B H -0.0045 1.1546 0.4475 0.126 Uiso 1 1 calc R
H17C H 0.1164 0.9624 0.4588 0.126 Uiso 1 1 calc R

loop_
_atom_site_aniso_label
_atom_site_aniso_U_11
_atom_site_aniso_U_22
_atom_site_aniso_U_33
_atom_site_aniso_U_23
_atom_site_aniso_U_13
_atom_site_aniso_U_12
P1 0.0496(6) 0.0361(6) 0.0417(5) 0.0004(6) 0.0089(4) 0.0022(6)
S1 0.0840(8) 0.0431(7) 0.0536(7) 0.0009(6) 0.0161(6) 0.0104(7)
O1 0.0588(16) 0.0403(16) 0.0442(14) 0.0003(14) 0.0047(11) -0.0005(16)
O2 0.0589(17) 0.0447(19) 0.0525(16) 0.0012(14) 0.0139(13) -0.0042(15)
C1 0.059(3) 0.060(3) 0.055(2) -0.010(2) 0.001(2) 0.012(3)
C2 0.059(2) 0.041(3) 0.042(2) -0.0043(19) 0.0124(18) 0.002(2)
C3 0.061(3) 0.060(3) 0.051(2) -0.004(2) 0.010(2) 0.008(2)
C4 0.086(3) 0.053(3) 0.056(3) -0.004(2) 0.025(2) 0.012(3)
C5 0.091(3) 0.065(3) 0.053(3) -0.014(3) 0.010(2) 0.003(3)
C6 0.072(3) 0.077(4) 0.067(3) -0.024(3) -0.001(3) -0.001(3)
C7 0.071(3) 0.107(5) 0.085(4) -0.039(3) -0.009(3) 0.023(3)
C8 0.112(5) 0.170(7) 0.135(5) -0.050(6) -0.046(4) 0.069(6)
C9 0.080(4) 0.192(8) 0.143(5) -0.059(6) 0.040(4) 0.000(5)
C10 0.114(5) 0.100(5) 0.091(4) -0.027(4) 0.024(3) 0.040(4)
C11 0.054(2) 0.057(2) 0.041(2) -0.001(2) 0.0127(17) 0.001(3)
C12 0.058(3) 0.077(3) 0.076(3) 0.009(3) 0.007(2) 0.006(3)
C13 0.068(3) 0.117(4) 0.092(4) 0.009(4) -0.002(3) 0.018(4)
C14 0.056(3) 0.132(5) 0.084(3) -0.001(4) 0.014(3) 0.004(4)
C15 0.068(4) 0.121(5) 0.096(4) 0.009(4) 0.028(3) -0.019(3)
C16 0.060(3) 0.084(3) 0.078(3) 0.010(3) 0.015(3) -0.008(3)
C17 0.148(5) 0.048(4) 0.059(3) -0.004(3) 0.029(3) 0.004(3)

loop_
_atom_type_symbol
_atom_type_description
_atom_type_scat_dispersion_real
_atom_type_scat_dispersion_imag
_atom_type_scat_source
C C 0.0033 0.0016 'International Tables Vol C Tables 4.2.6.8 and 6.1.1.4'
H H 0.0000 0.0000 'International Tables Vol C Tables 4.2.6.8 and 6.1.1.4'
O O 0.0106 0.0060 'International Tables Vol C Tables 4.2.6.8 and 6.1.1.4'
S S 0.1246 0.1234 'International Tables Vol C Tables 4.2.6.8 and 6.1.1.4'
P P 0.1023 0.0942 'International Tables Vol C Tables 4.2.6.8 and 6.1.1.4'

loop_
_geom_angle_atom_site_label_1
_geom_angle_atom_site_label_2
_geom_angle_atom_site_label_3
_geom_angle
O2 P1 O1 116.86(16)
O2 P1 C11 111.91(19)
O1 P1 C11 106.30(16)
O2 P1 S1 115.98(13)
O1 P1 S1 96.17(12)
C11 P1 S1 108.17(19)
C17 S1 P1 99.90(18)
C2 O1 P1 122.1(2)
C2 C1 C6 108.4(4)
C2 C1 C7 112.4(4)
C6 C1 C7 114.2(4)
C2 C1 H1 107.2
C6 C1 H1 107.2
C7 C1 H1 107.2
O1 C2 C1 108.4(4)
O1 C2 C3 109.9(4)
C1 C2 C3 111.9(3)
O1 C2 H2 108.9
C1 C2 H2 108.9
C3 C2 H2 108.9
C4 C3 C2 112.3(4)
C4 C3 H3A 109.2
C2 C3 H3A 109.2
C4 C3 H3B 109.2
C2 C3 H3B 109.2
H3A C3 H3B 107.9
C3 C4 C5 110.2(4)
C3 C4 C10 111.5(4)
C5 C4 C10 111.9(4)
C3 C4 H4 107.7
C5 C4 H4 107.7
C10 C4 H4 107.7
C6 C5 C4 111.1(4)
C6 C5 H5A 109.4
C4 C5 H5A 109.4
C6 C5 H5B 109.4
C4 C5 H5B 109.4
H5A C5 H5B 108.0
C5 C6 C1 112.1(4)
C5 C6 H6A 109.2
C1 C6 H6A 109.2
C5 C6 H6B 109.2
C1 C6 H6B 109.2
H6A C6 H6B 107.9
C9 C7 C1 111.8(5)
C9 C7 C8 112.3(6)
C1 C7 C8 110.3(5)
C9 C7 H7 107.4
C1 C7 H7 107.4
C8 C7 H7 107.4
C7 C8 H8A 109.5
C7 C8 H8B 109.5
H8A C8 H8B 109.5
C7 C8 H8C 109.5
H8A C8 H8C 109.5
H8B C8 H8C 109.5
C7 C9 H9A 109.5
C7 C9 H9B 109.5
H9A C9 H9B 109.5
C7 C9 H9C 109.5
H9A C9 H9C 109.5
H9B C9 H9C 109.5
C4 C10 H10A 109.5
C4 C10 H10B 109.5
H10A C10 H10B 109.5
C4 C10 H10C 109.5
H10A C10 H10C 109.5
H10B C10 H10C 109.5
C16 C11 C12 118.7(4)
C16 C11 P1 122.6(4)
C12 C11 P1 118.7(4)
C11 C12 C13 120.5(6)
C11 C12 H12 119.8
C13 C12 H12 119.8
C14 C13 C12 119.9(6)
C14 C13 H13 120.1
C12 C13 H13 120.1
C15 C14 C13 119.9(6)
C15 C14 H14 120.1
C13 C14 H14 120.1
C14 C15 C16 121.2(6)
C14 C15 H15 119.4
C16 C15 H15 119.4
C11 C16 C15 119.9(6)
C11 C16 H16 120.1
C15 C16 H16 120.1
S1 C17 H17A 109.5
S1 C17 H17B 109.5
H17A C17 H17B 109.5
S1 C17 H17C 109.5
H17A C17 H17C 109.5
H17B C17 H17C 109.5

loop_
_geom_bond_atom_site_label_1
_geom_bond_atom_site_label_2
_geom_bond_distance
P1 O2 1.457(3)
P1 O1 1.574(3)
P1 C11 1.788(4)
P1 S1 2.0600(18)
S1 C17 1.785(5)
O1 C2 1.468(5)
C1 C2 1.514(5)
C1 C6 1.524(7)
C1 C7 1.532(7)
C1 H1 0.9800
C2 C3 1.515(6)
C2 H2 0.9800
C3 C4 1.507(7)
C3 H3A 0.9700
C3 H3B 0.9700
C4 C5 1.515(6)
C4 C10 1.539(6)
C4 H4 0.9800
C5 C6 1.512(7)
C5 H5A 0.9700
C5 H5B 0.9700
C6 H6A 0.9700
C6 H6B 0.9700
C7 C9 1.531(9)
C7 C8 1.540(8)
C7 H7 0.9800
C8 H8A 0.9600
C8 H8B 0.9600
C8 H8C 0.9600
C9 H9A 0.9600
C9 H9B 0.9600
C9 H9C 0.9600
C10 H10A 0.9600
C10 H10B 0.9600
C10 H10C 0.9600
C11 C16 1.372(7)
C11 C12 1.376(7)
C12 C13 1.395(7)
C12 H12 0.9300
C13 C14 1.353(9)
C13 H13 0.9300
C14 C15 1.351(9)
C14 H14 0.9300
C15 C16 1.385(7)
C15 H15 0.9300
C16 H16 0.9300
C17 H17A 0.9600
C17 H17B 0.9600
C17 H17C 0.9600

loop_
_geom_torsion_atom_site_label_1
_geom_torsion_atom_site_label_2
_geom_torsion_atom_site_label_3
_geom_torsion_atom_site_label_4
_geom_torsion
O2 P1 S1 C17 56.8(2)
O1 P1 S1 C17 -179.3(2)
C11 P1 S1 C17 -69.8(2)
O2 P1 O1 C2 -26.4(3)
C11 P1 O1 C2 99.3(3)
S1 P1 O1 C2 -149.7(3)
P1 O1 C2 C1 140.0(3)
P1 O1 C2 C3 -97.4(3)
C6 C1 C2 O1 177.3(4)
C7 C1 C2 O1 -55.5(5)
C6 C1 C2 C3 55.9(5)
C7 C1 C2 C3 -176.9(5)
O1 C2 C3 C4 -176.9(3)
C1 C2 C3 C4 -56.4(5)
C2 C3 C4 C5 54.5(5)
C2 C3 C4 C10 179.4(4)
C3 C4 C5 C6 -54.8(6)
C10 C4 C5 C6 -179.5(5)
C4 C5 C6 C1 57.7(6)
C2 C1 C6 C5 -57.1(5)
C7 C1 C6 C5 176.7(4)
C2 C1 C7 C9 -66.4(6)
C6 C1 C7 C9 57.6(6)
C2 C1 C7 C8 167.9(6)
C6 C1 C7 C8 -68.1(7)
O2 P1 C11 C16 -169.1(4)
O1 P1 C11 C16 62.2(4)
S1 P1 C11 C16 -40.2(4)
O2 P1 C11 C12 14.4(4)
O1 P1 C11 C12 -114.3(4)
S1 P1 C11 C12 143.3(3)
C16 C11 C12 C13 -1.8(8)
P1 C11 C12 C13 174.8(4)
C11 C12 C13 C14 0.3(9)
C12 C13 C14 C15 1.3(10)
C13 C14 C15 C16 -1.4(10)
C12 C11 C16 C15 1.7(8)
P1 C11 C16 C15 -174.8(4)
C14 C15 C16 C11 -0.2(9)
